data_7109013
loop_
_publ_author_name
'Matteo Lusi'
'Leonard J. Barbour'

_publ_section_title
;
 Solid-vapour reactions as a post-synthetic modification tool for
 molecular crystals: the enclathration of benzene and toluene by Werner
 complexes
;
_journal_name_full Chem.Commun.
_journal_page_first 2634
_journal_paper_doi 10.1039/c3cc40521d
_journal_volume 49
_journal_year 2013
_chemical_formula_sum 'C58 H48 N6 Ni S2'
_chemical_formula_weight 951.85
_chemical_name_common work
_chemical_name_systematic
;
?
;
_space_group_IT_number 14
_symmetry_cell_setting monoclinic
_symmetry_space_group_name_Hall '-P 2ybc'
_symmetry_space_group_name_H-M 'P 1 21/c 1'
_atom_sites_solution_hydrogens geom
_atom_sites_solution_primary direct
_atom_sites_solution_secondary difmap
_audit_creation_method SHELXL-97
_cell_angle_alpha 90.00
_cell_angle_beta 111.591(2)
_cell_angle_gamma 90.00
_cell_formula_units_Z 4
_cell_length_a 18.502(2)
_cell_length_b 11.9483(14)
_cell_length_c 23.881(3)
_cell_measurement_temperature 100(2)
_cell_volume 4908.9(10)
_computing_cell_refinement 'SMART (Bruker, 2003)'
_computing_data_collection 'SMART (Bruker, 2002)'
_computing_data_reduction SAINT
_computing_molecular_graphics 'X-Seed (Barbour,2001;Atwood&Barbour,2003)'
_computing_publication_material 'X-Seed (Barbour,2001;Atwood&Barbour,2003)'
_computing_structure_refinement 'SHELXL-97 (Sheldrick, 1997)'
_computing_structure_solution 'SHELXS-97 (Sheldrick, 1990)'
_diffrn_ambient_temperature 100(2)
_diffrn_measured_fraction_theta_full 0.992
_diffrn_measured_fraction_theta_max 0.902
_diffrn_radiation_monochromator graphite
_diffrn_radiation_source 'fine-focus sealed tube'
_diffrn_radiation_type MoK\a
_diffrn_radiation_wavelength 0.71073
_diffrn_reflns_av_R_equivalents 0.1029
_diffrn_reflns_av_sigmaI/netI 0.1544
_diffrn_reflns_limit_h_max 20
_diffrn_reflns_limit_h_min -24
_diffrn_reflns_limit_k_max 16
_diffrn_reflns_limit_k_min -15
_diffrn_reflns_limit_l_max 30
_diffrn_reflns_limit_l_min -31
_diffrn_reflns_number 29142
_diffrn_reflns_theta_full 26.00
_diffrn_reflns_theta_max 28.89
_diffrn_reflns_theta_min 1.78
_exptl_absorpt_coefficient_mu 0.525
_exptl_absorpt_correction_T_max 0.9493
_exptl_absorpt_correction_T_min 0.8583
_exptl_absorpt_correction_type multi-scan
_exptl_absorpt_process_details 'SADABS; Bruker, 2002'
_exptl_crystal_colour blue
_exptl_crystal_density_diffrn 1.288
_exptl_crystal_density_method 'not measured'
_exptl_crystal_description plate
_exptl_crystal_F_000 1992
_exptl_crystal_size_max 0.30
_exptl_crystal_size_mid 0.20
_exptl_crystal_size_min 0.10
_refine_diff_density_max 0.495
_refine_diff_density_min -0.600
_refine_diff_density_rms 0.091
_refine_ls_extinction_method none
_refine_ls_goodness_of_fit_ref 0.859
_refine_ls_hydrogen_treatment constr
_refine_ls_matrix_type full
_refine_ls_number_parameters 604
_refine_ls_number_reflns 11644
_refine_ls_number_restraints 0
_refine_ls_restrained_S_all 0.859
_refine_ls_R_factor_all 0.1542
_refine_ls_R_factor_gt 0.0651
_refine_ls_shift/su_max 0.001
_refine_ls_shift/su_mean 0.000
_refine_ls_structure_factor_coef Fsqd
_refine_ls_weighting_details 'calc w=1/[\s^2^(Fo^2^)+(0.1112P)^2^+0.0000P] where P=(Fo^2^+2Fc^2^)/3'
_refine_ls_weighting_scheme calc
_refine_ls_wR_factor_gt 0.1522
_refine_ls_wR_factor_ref 0.2076
_reflns_number_gt 5725
_reflns_number_total 11644
_reflns_threshold_expression >2sigma(I)
_cod_data_source_file c3cc40521d.txt
_cod_data_source_block C:\1bnz2.CIF
_cod_original_sg_symbol_H-M P21/c
_cod_database_code 7109013

loop_
_symmetry_equiv_pos_as_xyz
'x, y, z'
'-x, y+1/2, -z+1/2'
'-x, -y, -z'
'x, -y-1/2, z-1/2'

loop_
_atom_site_label
_atom_site_type_symbol
_atom_site_fract_x
_atom_site_fract_y
_atom_site_fract_z
_atom_site_U_iso_or_equiv
_atom_site_adp_type
_atom_site_occupancy
_atom_site_symmetry_multiplicity
_atom_site_calc_flag
_atom_site_refinement_flags
Ni1 Ni 0.73466(3) 0.97356(4) 0.42213(2) 0.01884(15) Uani 1 1 d .
S2 S 0.97046(7) 1.07794(13) 0.39754(6) 0.0417(4) Uani 1 1 d .
S1 S 0.46613(7) 0.91132(12) 0.39085(7) 0.0439(4) Uani 1 1 d .
N1C N 0.7557(2) 1.0099(3) 0.51541(16) 0.0209(8) Uani 1 1 d .
N2 N 0.8426(2) 1.0261(3) 0.42854(15) 0.0213(8) Uani 1 1 d .
N1B N 0.69135(19) 1.1375(3) 0.39424(15) 0.0203(8) Uani 1 1 d .
N1 N 0.6236(2) 0.9236(3) 0.40920(15) 0.0206(8) Uani 1 1 d .
C6C C 0.8262(2) 1.0407(3) 0.55421(19) 0.0218(9) Uani 1 1 d .
H6C H 0.8653 1.0576 0.5386 0.026 Uiso 1 1 calc R
N1A N 0.7109(2) 0.9269(3) 0.33041(15) 0.0209(8) Uani 1 1 d .
C1 C 0.5578(3) 0.9200(4) 0.40054(18) 0.0231(10) Uani 1 1 d .
N1D N 0.78079(19) 0.8128(3) 0.44911(15) 0.0187(8) Uani 1 1 d .
C2D C 0.7411(2) 0.7183(3) 0.42711(19) 0.0217(9) Uani 1 1 d .
H2D H 0.6897 0.7246 0.3983 0.026 Uiso 1 1 calc R
C4C C 0.7892(2) 1.0239(3) 0.64085(19) 0.0203(9) Uani 1 1 d .
C2C C 0.7020(3) 0.9889(4) 0.53967(19) 0.0249(10) Uani 1 1 d .
H2C H 0.6510 0.9693 0.5133 0.030 Uiso 1 1 calc R
C5C C 0.8447(2) 1.0490(4) 0.61588(19) 0.0217(9) Uani 1 1 d .
H5C H 0.8954 1.0719 0.6412 0.026 Uiso 1 1 calc R
C7D C 0.8811(2) 0.4862(3) 0.50523(18) 0.0192(9) Uani 1 1 d .
C4D C 0.8466(2) 0.5987(3) 0.48654(18) 0.0184(9) Uani 1 1 d .
C5A C 0.6201(3) 0.9059(4) 0.2292(2) 0.0283(11) Uani 1 1 d .
H5A H 0.5683 0.9152 0.2015 0.034 Uiso 1 1 calc R
C7A C 0.6576(3) 0.8271(4) 0.14667(19) 0.0264(10) Uani 1 1 d .
C3D C 0.7710(2) 0.6130(3) 0.44416(18) 0.0197(9) Uani 1 1 d .
H3D H 0.7401 0.5492 0.4271 0.024 Uiso 1 1 calc R
C7C C 0.8070(2) 1.0263(4) 0.70627(19) 0.0244(10) Uani 1 1 d .
C8D C 0.9549(2) 0.4737(4) 0.5498(2) 0.0234(9) Uani 1 1 d .
H8D H 0.9822 0.5377 0.5706 0.028 Uiso 1 1 calc R
C5D C 0.8875(2) 0.6973(3) 0.50847(19) 0.0193(9) Uani 1 1 d .
H5D H 0.9392 0.6939 0.5370 0.023 Uiso 1 1 calc R
C4A C 0.6755(3) 0.8599(4) 0.21013(19) 0.0234(10) Uani 1 1 d .
C3A C 0.7502(3) 0.8485(4) 0.25354(19) 0.0238(10) Uani 1 1 d .
H3A H 0.7907 0.8175 0.2429 0.029 Uiso 1 1 calc R
C2A C 0.7651(2) 0.8823(4) 0.3122(2) 0.0228(10) Uani 1 1 d .
H2A H 0.8163 0.8735 0.3410 0.027 Uiso 1 1 calc R
C10D C 0.9496(3) 0.2740(4) 0.5351(2) 0.0278(11) Uani 1 1 d .
H10D H 0.9731 0.2023 0.5449 0.033 Uiso 1 1 calc R
C12D C 0.8425(3) 0.3886(3) 0.4772(2) 0.0257(10) Uani 1 1 d .
H12D H 0.7918 0.3943 0.4472 0.031 Uiso 1 1 calc R
C4B C 0.6286(2) 1.3505(4) 0.3538(2) 0.0245(10) Uani 1 1 d .
C2 C 0.8961(2) 1.0473(3) 0.41615(19) 0.0223(9) Uani 1 1 d .
C3C C 0.7164(3) 0.9940(4) 0.60043(19) 0.0247(10) Uani 1 1 d .
H3C H 0.6761 0.9768 0.6147 0.030 Uiso 1 1 calc R
C5B C 0.6106(3) 1.2931(4) 0.3977(2) 0.0274(10) Uani 1 1 d .
H5B H 0.5769 1.3257 0.4150 0.033 Uiso 1 1 calc R
C6D C 0.8532(2) 0.7997(4) 0.48892(19) 0.0230(10) Uani 1 1 d .
H6D H 0.8828 0.8651 0.5048 0.028 Uiso 1 1 calc R
C11D C 0.8762(3) 0.2850(4) 0.4919(2) 0.0322(11) Uani 1 1 d .
H11D H 0.8487 0.2204 0.4721 0.039 Uiso 1 1 calc R
C9D C 0.9888(3) 0.3687(4) 0.5642(2) 0.0261(10) Uani 1 1 d .
H9D H 1.0393 0.3617 0.5942 0.031 Uiso 1 1 calc R
C12C C 0.7695(3) 0.9524(4) 0.7324(2) 0.0282(11) Uani 1 1 d .
H12C H 0.7320 0.9013 0.7075 0.034 Uiso 1 1 calc R
C6A C 0.6395(3) 0.9387(4) 0.28868(19) 0.0272(11) Uani 1 1 d .
H6A H 0.6002 0.9710 0.3003 0.033 Uiso 1 1 calc R
C2B C 0.7094(3) 1.1942(4) 0.35288(19) 0.0250(10) Uani 1 1 d .
H2B H 0.7452 1.1612 0.3377 0.030 Uiso 1 1 calc R
C6B C 0.6422(2) 1.1880(4) 0.4161(2) 0.0265(10) Uani 1 1 d .
H6B H 0.6285 1.1496 0.4456 0.032 Uiso 1 1 calc R
C10C C 0.8401(3) 1.0263(4) 0.8304(2) 0.0313(11) Uani 1 1 d .
H10C H 0.8516 1.0264 0.8726 0.038 Uiso 1 1 calc R
C8B C 0.5711(3) 1.5333(4) 0.3689(3) 0.0421(14) Uani 1 1 d .
H8B H 0.5803 1.5116 0.4092 0.050 Uiso 1 1 calc R
C7B C 0.5929(2) 1.4608(4) 0.3317(2) 0.0296(11) Uani 1 1 d .
C3B C 0.6791(3) 1.2985(4) 0.3308(2) 0.0275(10) Uani 1 1 d .
H3B H 0.6926 1.3339 0.3004 0.033 Uiso 1 1 calc R
C8C C 0.8623(3) 1.0991(4) 0.7442(2) 0.0294(11) Uani 1 1 d .
H8C H 0.8895 1.1485 0.7278 0.035 Uiso 1 1 calc R
C9C C 0.8780(3) 1.1004(4) 0.8058(2) 0.0330(12) Uani 1 1 d .
H9C H 0.9146 1.1521 0.8309 0.040 Uiso 1 1 calc R
C11C C 0.7861(3) 0.9529(4) 0.7939(2) 0.0301(11) Uani 1 1 d .
H11C H 0.7602 0.9023 0.8109 0.036 Uiso 1 1 calc R
C12B C 0.5798(3) 1.4943(4) 0.2733(3) 0.0410(14) Uani 1 1 d .
H12B H 0.5951 1.4468 0.2477 0.049 Uiso 1 1 calc R
C8A C 0.5908(3) 0.7684(4) 0.1149(2) 0.0348(12) Uani 1 1 d .
H8A H 0.5568 0.7456 0.1343 0.042 Uiso 1 1 calc R
C11B C 0.5443(3) 1.5977(5) 0.2512(3) 0.0520(16) Uani 1 1 d .
H11B H 0.5349 1.6201 0.2110 0.062 Uiso 1 1 calc R
C10A C 0.6225(3) 0.7759(5) 0.0259(2) 0.0436(14) Uani 1 1 d .
H10A H 0.6101 0.7596 -0.0155 0.052 Uiso 1 1 calc R
C6E C 0.8039(3) 1.3440(4) 0.6200(3) 0.0439(14) Uani 1 1 d .
H6E H 0.8469 1.3466 0.6073 0.053 Uiso 1 1 calc R
C1E C 0.7320(4) 1.3237(5) 0.5794(3) 0.0567(17) Uani 1 1 d .
H1E H 0.7249 1.3126 0.5383 0.068 Uiso 1 1 calc R
C9A C 0.5730(3) 0.7424(4) 0.0544(2) 0.0365(12) Uani 1 1 d .
H9A H 0.5271 0.7017 0.0328 0.044 Uiso 1 1 calc R
C9B C 0.5367(3) 1.6348(4) 0.3485(3) 0.0522(17) Uani 1 1 d .
H9B H 0.5223 1.6827 0.3745 0.063 Uiso 1 1 calc R
C12A C 0.7068(3) 0.8593(5) 0.1178(2) 0.0418(13) Uani 1 1 d .
H12A H 0.7527 0.8999 0.1394 0.050 Uiso 1 1 calc R
C5E C 0.8156(3) 1.3608(4) 0.6797(3) 0.0464(14) Uani 1 1 d .
H5E H 0.8663 1.3755 0.7081 0.056 Uiso 1 1 calc R
C11A C 0.6900(4) 0.8332(5) 0.0579(2) 0.0537(16) Uani 1 1 d .
H11A H 0.7248 0.8546 0.0389 0.064 Uiso 1 1 calc R
C4E C 0.7530(5) 1.3563(5) 0.6980(3) 0.064(2) Uani 1 1 d .
H4E H 0.7606 1.3677 0.7392 0.076 Uiso 1 1 calc R
C10B C 0.5231(3) 1.6665(5) 0.2900(3) 0.0595(19) Uani 1 1 d .
H10B H 0.4989 1.7364 0.2758 0.071 Uiso 1 1 calc R
C2E C 0.6684(4) 1.3186(6) 0.5965(4) 0.072(2) Uani 1 1 d .
H2E H 0.6180 1.3040 0.5675 0.086 Uiso 1 1 calc R
C3E C 0.6789(4) 1.3350(5) 0.6563(4) 0.072(2) Uani 1 1 d .
H3E H 0.6358 1.3316 0.6688 0.087 Uiso 1 1 calc R
C6F C 1.0365(3) 1.2994(4) 0.7236(2) 0.0372(12) Uani 1 1 d .
H6F H 1.0229 1.3609 0.6965 0.045 Uiso 1 1 calc R
C5F C 1.0526(3) 1.3163(5) 0.7839(2) 0.0395(13) Uani 1 1 d .
H5F H 1.0500 1.3896 0.7984 0.047 Uiso 1 1 calc R
C4F C 1.0724(3) 1.2278(5) 0.8231(2) 0.0425(14) Uani 1 1 d .
H4F H 1.0840 1.2402 0.8648 0.051 Uiso 1 1 calc R
C2F C 1.0594(3) 1.1033(4) 0.7413(2) 0.0322(11) Uani 1 1 d .
H2F H 1.0617 1.0300 0.7266 0.039 Uiso 1 1 calc R
C1F C 1.0402(3) 1.1923(4) 0.7023(2) 0.0322(11) Uani 1 1 d .
H1F H 1.0294 1.1805 0.6607 0.039 Uiso 1 1 calc R
C3F C 1.0757(3) 1.1205(5) 0.8024(2) 0.0392(13) Uani 1 1 d .
H3F H 1.0888 1.0591 0.8296 0.047 Uiso 1 1 calc R

loop_
_atom_site_aniso_label
_atom_site_aniso_U_11
_atom_site_aniso_U_22
_atom_site_aniso_U_33
_atom_site_aniso_U_23
_atom_site_aniso_U_13
_atom_site_aniso_U_12
Ni1 0.0195(3) 0.0190(3) 0.0202(3) 0.0008(2) 0.0098(2) 0.0019(2)
S2 0.0313(7) 0.0581(9) 0.0451(8) -0.0186(7) 0.0250(6) -0.0183(6)
S1 0.0194(6) 0.0486(9) 0.0645(10) -0.0046(7) 0.0162(6) 0.0004(6)
N1C 0.0194(19) 0.0201(19) 0.026(2) 0.0009(15) 0.0112(16) 0.0022(15)
N2 0.025(2) 0.0173(18) 0.0217(19) 0.0010(16) 0.0093(16) 0.0018(16)
N1B 0.0200(19) 0.0223(19) 0.0191(18) -0.0001(15) 0.0080(16) 0.0037(15)
N1 0.0201(19) 0.024(2) 0.0186(19) -0.0004(16) 0.0082(16) 0.0023(15)
C6C 0.022(2) 0.021(2) 0.023(2) 0.0019(18) 0.0092(19) 0.0053(18)
N1A 0.0205(19) 0.0206(19) 0.024(2) 0.0029(16) 0.0106(16) 0.0036(15)
C1 0.028(3) 0.023(2) 0.018(2) -0.0053(18) 0.0085(19) 0.0012(19)
N1D 0.0163(18) 0.0221(19) 0.0181(18) -0.0028(15) 0.0068(15) 0.0003(15)
C2D 0.019(2) 0.022(2) 0.025(2) -0.0019(19) 0.0095(19) -0.0006(18)
C4C 0.023(2) 0.015(2) 0.025(2) 0.0039(18) 0.0122(19) 0.0048(18)
C2C 0.020(2) 0.032(3) 0.022(2) -0.004(2) 0.0071(19) -0.0025(19)
C5C 0.017(2) 0.025(2) 0.024(2) -0.0012(18) 0.0084(18) -0.0032(17)
C7D 0.023(2) 0.018(2) 0.019(2) 0.0016(17) 0.0105(18) 0.0003(17)
C4D 0.022(2) 0.020(2) 0.015(2) 0.0005(17) 0.0102(18) -0.0009(18)
C5A 0.021(2) 0.041(3) 0.023(2) 0.001(2) 0.008(2) 0.007(2)
C7A 0.029(3) 0.031(3) 0.019(2) 0.0012(19) 0.009(2) 0.005(2)
C3D 0.019(2) 0.021(2) 0.021(2) -0.0039(18) 0.0082(18) -0.0028(17)
C7C 0.024(2) 0.026(2) 0.022(2) 0.003(2) 0.0077(19) 0.007(2)
C8D 0.021(2) 0.019(2) 0.030(2) 0.000(2) 0.0089(19) -0.0017(19)
C5D 0.014(2) 0.018(2) 0.024(2) 0.0039(18) 0.0052(18) 0.0042(17)
C4A 0.026(2) 0.024(2) 0.022(2) 0.0004(19) 0.010(2) 0.0010(19)
C3A 0.029(2) 0.024(2) 0.023(2) 0.0016(19) 0.014(2) 0.0046(19)
C2A 0.017(2) 0.023(2) 0.030(2) 0.0031(19) 0.0100(19) 0.0013(18)
C10D 0.037(3) 0.017(2) 0.036(3) 0.004(2) 0.021(2) 0.007(2)
C12D 0.031(3) 0.017(2) 0.025(2) 0.0002(19) 0.005(2) -0.0011(19)
C4B 0.013(2) 0.023(2) 0.029(3) -0.005(2) -0.0037(19) 0.0003(18)
C2 0.022(2) 0.020(2) 0.023(2) -0.0051(18) 0.0056(19) 0.0007(18)
C3C 0.023(2) 0.030(3) 0.025(2) 0.0046(19) 0.013(2) 0.0016(19)
C5B 0.026(2) 0.022(2) 0.034(3) -0.005(2) 0.010(2) 0.004(2)
C6D 0.025(2) 0.020(2) 0.024(2) -0.0029(19) 0.008(2) -0.0030(19)
C11D 0.043(3) 0.021(3) 0.030(3) -0.003(2) 0.012(2) 0.002(2)
C9D 0.022(2) 0.024(2) 0.034(3) 0.009(2) 0.013(2) 0.0034(19)
C12C 0.029(3) 0.031(3) 0.026(2) -0.001(2) 0.012(2) -0.001(2)
C6A 0.026(2) 0.038(3) 0.021(2) 0.004(2) 0.013(2) 0.012(2)
C2B 0.027(2) 0.023(2) 0.028(2) 0.001(2) 0.013(2) 0.0054(19)
C6B 0.024(2) 0.029(3) 0.029(3) -0.001(2) 0.013(2) -0.002(2)
C10C 0.033(3) 0.045(3) 0.019(2) 0.001(2) 0.013(2) 0.007(2)
C8B 0.021(2) 0.027(3) 0.065(4) -0.011(3) 0.000(2) 0.004(2)
C7B 0.015(2) 0.021(2) 0.042(3) 0.002(2) -0.003(2) -0.0013(19)
C3B 0.033(3) 0.024(2) 0.024(2) 0.0009(19) 0.008(2) 0.002(2)
C8C 0.024(2) 0.039(3) 0.030(3) -0.001(2) 0.015(2) -0.003(2)
C9C 0.032(3) 0.046(3) 0.020(2) -0.005(2) 0.009(2) -0.001(2)
C11C 0.032(3) 0.035(3) 0.028(3) 0.005(2) 0.015(2) 0.002(2)
C12B 0.024(3) 0.025(3) 0.063(4) 0.010(3) 0.003(3) 0.002(2)
C8A 0.033(3) 0.049(3) 0.022(3) 0.000(2) 0.010(2) 0.004(2)
C11B 0.030(3) 0.035(3) 0.075(4) 0.020(3) 0.000(3) -0.003(2)
C10A 0.065(4) 0.041(3) 0.030(3) -0.007(2) 0.024(3) 0.005(3)
C6E 0.053(4) 0.036(3) 0.055(4) -0.002(3) 0.034(3) -0.002(3)
C1E 0.065(4) 0.051(4) 0.051(4) -0.013(3) 0.017(3) -0.010(3)
C9A 0.033(3) 0.046(3) 0.025(3) -0.005(2) 0.005(2) 0.000(2)
C9B 0.023(3) 0.028(3) 0.083(5) -0.014(3) -0.007(3) 0.001(2)
C12A 0.051(3) 0.050(4) 0.032(3) -0.007(3) 0.024(3) -0.013(3)
C5E 0.051(4) 0.035(3) 0.051(4) 0.001(3) 0.016(3) -0.003(3)
C11A 0.072(4) 0.065(4) 0.039(3) -0.013(3) 0.039(3) -0.018(3)
C4E 0.113(6) 0.033(3) 0.072(5) 0.009(3) 0.066(5) 0.004(4)
C10B 0.032(3) 0.021(3) 0.105(6) -0.003(3) 0.000(4) 0.000(2)
C2E 0.053(4) 0.062(5) 0.093(6) -0.011(4) 0.020(4) -0.013(4)
C3E 0.068(5) 0.052(4) 0.126(7) 0.002(4) 0.071(5) -0.001(4)
C6F 0.034(3) 0.034(3) 0.044(3) 0.001(2) 0.016(2) -0.004(2)
C5F 0.043(3) 0.036(3) 0.043(3) -0.012(3) 0.019(3) -0.007(2)
C4F 0.044(3) 0.053(4) 0.034(3) -0.011(3) 0.018(3) 0.000(3)
C2F 0.026(3) 0.033(3) 0.038(3) -0.002(2) 0.013(2) -0.003(2)
C1F 0.030(3) 0.041(3) 0.026(3) -0.005(2) 0.010(2) -0.005(2)
C3F 0.036(3) 0.044(3) 0.041(3) 0.014(3) 0.018(3) 0.007(2)

loop_
_atom_type_symbol
_atom_type_description
_atom_type_scat_dispersion_real
_atom_type_scat_dispersion_imag
_atom_type_scat_source
C C 0.0033 0.0016 'International Tables Vol C Tables 4.2.6.8 and 6.1.1.4'
H H 0.0000 0.0000 'International Tables Vol C Tables 4.2.6.8 and 6.1.1.4'
N N 0.0061 0.0033 'International Tables Vol C Tables 4.2.6.8 and 6.1.1.4'
S S 0.1246 0.1234 'International Tables Vol C Tables 4.2.6.8 and 6.1.1.4'
Ni Ni 0.3393 1.1124 'International Tables Vol C Tables 4.2.6.8 and 6.1.1.4'

loop_
_geom_angle_atom_site_label_1
_geom_angle_atom_site_label_2
_geom_angle_atom_site_label_3
_geom_angle
N2 Ni1 N1 175.86(14)
N2 Ni1 N1D 88.99(13)
N1 Ni1 N1D 92.96(13)
N2 Ni1 N1B 89.19(13)
N1 Ni1 N1B 88.82(14)
N1D Ni1 N1B 178.11(13)
N2 Ni1 N1A 89.07(13)
N1 Ni1 N1A 87.31(13)
N1D Ni1 N1A 89.01(13)
N1B Ni1 N1A 90.44(13)
N2 Ni1 N1C 93.46(13)
N1 Ni1 N1C 90.25(13)
N1D Ni1 N1C 88.21(13)
N1B Ni1 N1C 92.41(13)
N1A Ni1 N1C 176.21(13)
C6C N1C C2C 116.0(4)
C6C N1C Ni1 121.9(3)
C2C N1C Ni1 121.6(3)
C2 N2 Ni1 161.7(3)
C2B N1B C6B 116.5(4)
C2B N1B Ni1 122.0(3)
C6B N1B Ni1 121.4(3)
C1 N1 Ni1 165.2(4)
N1C C6C C5C 123.4(4)
C6A N1A C2A 116.8(4)
C6A N1A Ni1 120.6(3)
C2A N1A Ni1 122.6(3)
N1 C1 S1 177.5(4)
C6D N1D C2D 116.2(4)
C6D N1D Ni1 120.8(3)
C2D N1D Ni1 123.0(3)
N1D C2D C3D 123.4(4)
C3C C4C C5C 116.0(4)
C3C C4C C7C 121.6(4)
C5C C4C C7C 122.4(4)
N1C C2C C3C 123.9(4)
C6C C5C C4C 120.3(4)
C8D C7D C12D 117.2(4)
C8D C7D C4D 121.2(4)
C12D C7D C4D 121.5(4)
C5D C4D C3D 115.3(4)
C5D C4D C7D 122.6(4)
C3D C4D C7D 122.1(4)
C4A C5A C6A 120.4(4)
C8A C7A C12A 119.1(4)
C8A C7A C4A 121.1(4)
C12A C7A C4A 119.8(4)
C2D C3D C4D 120.7(4)
C8C C7C C12C 117.9(4)
C8C C7C C4C 121.7(4)
C12C C7C C4C 120.3(4)
C9D C8D C7D 120.8(4)
C6D C5D C4D 120.3(4)
C5A C4A C3A 116.5(4)
C5A C4A C7A 122.0(4)
C3A C4A C7A 121.5(4)
C2A C3A C4A 119.8(4)
N1A C2A C3A 123.3(4)
C11D C10D C9D 119.2(4)
C11D C12D C7D 121.7(4)
C5B C4B C3B 117.3(4)
C5B C4B C7B 120.6(4)
C3B C4B C7B 122.1(4)
N2 C2 S2 179.0(4)
C2C C3C C4C 120.5(4)
C6B C5B C4B 119.7(4)
N1D C6D C5D 124.1(4)
C12D C11D C10D 120.5(4)
C8D C9D C10D 120.6(4)
C11C C12C C7C 121.0(4)
N1A C6A C5A 123.1(4)
N1B C2B C3B 124.0(4)
N1B C6B C5B 123.3(4)
C11C C10C C9C 120.1(4)
C9B C8B C7B 121.7(6)
C12B C7B C8B 118.4(5)
C12B C7B C4B 120.4(5)
C8B C7B C4B 121.2(5)
C2B C3B C4B 119.1(4)
C7C C8C C9C 120.9(4)
C10C C9C C8C 120.0(5)
C10C C11C C12C 120.1(4)
C7B C12B C11B 121.0(6)
C7A C8A C9A 120.4(5)
C12B C11B C10B 118.3(6)
C9A C10A C11A 119.8(5)
C1E C6E C5E 120.5(6)
C6E C1E C2E 121.2(6)
C10A C9A C8A 119.8(5)
C8B C9B C10B 119.3(6)
C7A C12A C11A 121.0(5)
C4E C5E C6E 119.5(6)
C10A C11A C12A 119.8(5)
C3E C4E C5E 120.0(6)
C9B C10B C11B 121.3(5)
C1E C2E C3E 119.2(6)
C4E C3E C2E 119.6(6)
C5F C6F C1F 119.8(5)
C4F C5F C6F 120.2(5)
C5F C4F C3F 120.5(5)
C1F C2F C3F 119.9(5)
C2F C1F C6F 120.2(5)
C4F C3F C2F 119.3(5)

loop_
_geom_bond_atom_site_label_1
_geom_bond_atom_site_label_2
_geom_bond_distance
Ni1 N2 2.044(4)
Ni1 N1 2.052(4)
Ni1 N1D 2.105(3)
Ni1 N1B 2.128(3)
Ni1 N1A 2.143(3)
Ni1 N1C 2.160(3)
S2 C2 1.635(5)
S1 C1 1.629(5)
N1C C6C 1.343(5)
N1C C2C 1.347(5)
N2 C2 1.162(5)
N1B C2B 1.338(5)
N1B C6B 1.346(5)
N1 C1 1.157(5)
C6C C5C 1.387(6)
N1A C6A 1.338(5)
N1A C2A 1.342(5)
N1D C6D 1.336(5)
N1D C2D 1.344(5)
C2D C3D 1.374(6)
C4C C3C 1.386(6)
C4C C5C 1.397(5)
C4C C7C 1.473(6)
C2C C3C 1.377(6)
C7D C8D 1.397(6)
C7D C12D 1.402(6)
C7D C4D 1.484(6)
C4D C5D 1.394(6)
C4D C3D 1.403(6)
C5A C4A 1.381(6)
C5A C6A 1.387(6)
C7A C8A 1.380(6)
C7A C12A 1.383(6)
C7A C4A 1.480(6)
C7C C8C 1.393(6)
C7C C12C 1.403(6)
C8D C9D 1.388(6)
C5D C6D 1.379(6)
C4A C3A 1.396(6)
C3A C2A 1.384(6)
C10D C11D 1.377(6)
C10D C9D 1.385(6)
C12D C11D 1.372(6)
C4B C5B 1.392(6)
C4B C3B 1.392(6)
C4B C7B 1.482(6)
C5B C6B 1.386(6)
C12C C11C 1.387(6)
C2B C3B 1.388(6)
C10C C11C 1.373(7)
C10C C9C 1.387(7)
C8B C9B 1.373(7)
C8B C7B 1.402(7)
C7B C12B 1.385(7)
C8C C9C 1.389(6)
C12B C11B 1.407(7)
C8A C9A 1.392(6)
C11B C10B 1.399(9)
C10A C9A 1.387(7)
C10A C11A 1.382(8)
C6E C1E 1.350(8)
C6E C5E 1.375(8)
C1E C2E 1.381(9)
C9B C10B 1.378(9)
C12A C11A 1.381(7)
C5E C4E 1.382(8)
C4E C3E 1.389(10)
C2E C3E 1.384(10)
C6F C5F 1.374(7)
C6F C1F 1.388(7)
C5F C4F 1.370(7)
C4F C3F 1.384(7)
C2F C1F 1.370(6)
C2F C3F 1.392(7)
